data_7202212
loop_
_publ_author_name
'Yang, Qing-Feng'
'Cui, Xiao-Bing'
'Yu, Jie-Hui'
'Lu, Jing'
'Yu, Xiao-Yang'
'Zhang, Xiao'
'Xu, Ji-Qing'
'Hou, Qin'
'Wang, Tie-Gang'

_publ_section_title
;
 A series of metal--organic complexes constructed from in situ
 generated organic amines
;
_journal_issue 11
_journal_name_full CrystEngComm
_journal_page_first 1534
_journal_paper_doi 10.1039/b806980h
_journal_volume 10
_journal_year 2008
_chemical_formula_moiety 'C70 H48 Cl2 Co2 N20'
_chemical_formula_sum 'C70 H48 Cl2 Co2 N20'
_chemical_formula_weight 1358.04
_chemical_name_systematic
;
?
;
_space_group_IT_number 15
_symmetry_cell_setting monoclinic
_symmetry_space_group_name_Hall '-C 2yc'
_symmetry_space_group_name_H-M 'C 1 2/c 1'
_atom_sites_solution_hydrogens geom
_atom_sites_solution_primary direct
_atom_sites_solution_secondary difmap
_audit_creation_method SHELXL-97
_cell_angle_alpha 90.00
_cell_angle_beta 94.64(3)
_cell_angle_gamma 90.00
_cell_formula_units_Z 4
_cell_length_a 12.899(3)
_cell_length_b 19.526(4)
_cell_length_c 25.889(5)
_cell_measurement_temperature 293(2)
_cell_measurement_theta_max 25.03
_cell_measurement_theta_min 3.13
_cell_volume 6499(2)
_computing_structure_refinement 'SHELXL-97 (Sheldrick, 1997)'
_computing_structure_solution 'SHELXS-97 (Sheldrick, 1990)'
_diffrn_ambient_temperature 293(2)
_diffrn_measured_fraction_theta_full 0.998
_diffrn_measured_fraction_theta_max 0.998
_diffrn_measurement_device_type 'Rigaku R-AXIS RAPID'
_diffrn_measurement_method '\w scan'
_diffrn_radiation_monochromator graphite
_diffrn_radiation_source 'fine-focus sealed tube'
_diffrn_radiation_type MoK\a
_diffrn_radiation_wavelength 0.71073
_diffrn_reflns_av_R_equivalents 0.1194
_diffrn_reflns_av_sigmaI/netI 0.1127
_diffrn_reflns_limit_h_max 15
_diffrn_reflns_limit_h_min -15
_diffrn_reflns_limit_k_max 23
_diffrn_reflns_limit_k_min -22
_diffrn_reflns_limit_l_max 30
_diffrn_reflns_limit_l_min -30
_diffrn_reflns_number 18946
_diffrn_reflns_theta_full 25.03
_diffrn_reflns_theta_max 25.03
_diffrn_reflns_theta_min 3.13
_exptl_absorpt_coefficient_mu 0.653
_exptl_absorpt_correction_type none
_exptl_crystal_colour orange
_exptl_crystal_density_diffrn 1.388
_exptl_crystal_density_method 'not measured'
_exptl_crystal_description block
_exptl_crystal_F_000 2784
_exptl_crystal_size_max 0.20
_exptl_crystal_size_mid 0.15
_exptl_crystal_size_min 0.08
_refine_diff_density_max 0.552
_refine_diff_density_min -0.427
_refine_diff_density_rms 0.099
_refine_ls_extinction_coef 0.0018(3)
_refine_ls_extinction_expression Fc^*^=kFc[1+0.001xFc^2^\l^3^/sin(2\q)]^-1/4^
_refine_ls_extinction_method SHELXL
_refine_ls_goodness_of_fit_ref 0.997
_refine_ls_hydrogen_treatment constr
_refine_ls_matrix_type full
_refine_ls_number_parameters 425
_refine_ls_number_reflns 5735
_refine_ls_number_restraints 0
_refine_ls_restrained_S_all 0.997
_refine_ls_R_factor_all 0.1804
_refine_ls_R_factor_gt 0.0681
_refine_ls_shift/su_max 0.000
_refine_ls_shift/su_mean 0.000
_refine_ls_structure_factor_coef Fsqd
_refine_ls_weighting_details 'calc w=1/[\s^2^(Fo^2^)+(0.1174P)^2^+0.0000P] where P=(Fo^2^+2Fc^2^)/3'
_refine_ls_weighting_scheme calc
_refine_ls_wR_factor_gt 0.1614
_refine_ls_wR_factor_ref 0.2330
_reflns_number_gt 2471
_reflns_number_total 5735
_reflns_threshold_expression >2sigma(I)
_cod_data_source_file b806980h.txt
_cod_data_source_block 3
_cod_depositor_comments
;
The following automatic conversions were performed:
'_symmetry_cell_setting' value 'Monoclinic' changed to 'monoclinic'
according to '/home/saulius/struct/CIF-dictionaries/cif_core.dic'
dictionary named 'cif_core.dic' version 2.4.1 from 2010-06-29.

Automatic conversion script
Id: cif_fix_enum 1527 2010-12-29 10:47:43Z saulius 
;
_cod_original_sg_symbol_H-M C2/c
_cod_database_code 7202212

loop_
_symmetry_equiv_pos_as_xyz
'x, y, z'
'-x, y, -z+1/2'
'x+1/2, y+1/2, z'
'-x+1/2, y+1/2, -z+1/2'
'-x, -y, -z'
'x, -y, z-1/2'
'-x+1/2, -y+1/2, -z'
'x+1/2, -y+1/2, z-1/2'

loop_
_atom_site_label
_atom_site_type_symbol
_atom_site_fract_x
_atom_site_fract_y
_atom_site_fract_z
_atom_site_U_iso_or_equiv
_atom_site_adp_type
_atom_site_occupancy
_atom_site_symmetry_multiplicity
_atom_site_calc_flag
_atom_site_refinement_flags
_atom_site_disorder_assembly
_atom_site_disorder_group
N3 N 0.6309(4) 0.1732(3) 0.22820(18) 0.0552(14) Uani 1 1 d . . .
Co1 Co 0.43754(6) 0.16005(4) 0.34878(3) 0.0528(3) Uani 1 1 d . . .
Cl1 Cl 0.14355(14) 0.38456(9) 0.46498(7) 0.0719(6) Uani 1 1 d . . .
C1 C 0.5538(4) 0.1726(3) 0.2604(2) 0.0491(15) Uani 1 1 d . . .
C2 C 0.6868(5) 0.1661(3) 0.3137(2) 0.0517(16) Uani 1 1 d . . .
C3 C 0.7598(5) 0.1606(3) 0.3560(3) 0.0647(18) Uani 1 1 d . . .
H3 H 0.7392 0.1594 0.3896 0.078 Uiso 1 1 calc R . .
C4 C 0.8617(6) 0.1571(4) 0.3472(3) 0.076(2) Uani 1 1 d . . .
H4 H 0.9112 0.1521 0.3751 0.092 Uiso 1 1 calc R . .
C5 C 0.7185(4) 0.1687(3) 0.2627(2) 0.0490(15) Uani 1 1 d . . .
C6 C 0.8223(5) 0.1661(4) 0.2538(3) 0.072(2) Uani 1 1 d . . .
H6 H 0.8436 0.1678 0.2204 0.087 Uiso 1 1 calc R . .
C7 C 0.8944(5) 0.1610(4) 0.2969(3) 0.080(2) Uani 1 1 d . . .
H7 H 0.9651 0.1600 0.2922 0.096 Uiso 1 1 calc R . .
C8 C 0.2777(5) 0.2298(3) 0.4041(2) 0.0541(17) Uani 1 1 d . . .
C9 C 0.3421(5) 0.2845(3) 0.3871(2) 0.0560(16) Uani 1 1 d . . .
C10 C 0.4662(5) 0.3326(3) 0.3495(2) 0.0594(18) Uani 1 1 d . . .
C11 C 0.4046(5) 0.3857(4) 0.3670(3) 0.0651(18) Uani 1 1 d . . .
C12 C 0.5531(6) 0.3471(4) 0.3227(3) 0.078(2) Uani 1 1 d . . .
H12 H 0.5964 0.3130 0.3117 0.094 Uiso 1 1 calc R . .
C13 C 0.5702(7) 0.4154(5) 0.3137(3) 0.101(3) Uani 1 1 d . . .
H13 H 0.6280 0.4275 0.2964 0.122 Uiso 1 1 calc R . .
C14 C 0.5056(7) 0.4676(5) 0.3290(3) 0.099(3) Uani 1 1 d . . .
H14 H 0.5196 0.5127 0.3204 0.119 Uiso 1 1 calc R . .
C15 C 0.4216(6) 0.4533(4) 0.3565(3) 0.085(2) Uani 1 1 d . . .
H15 H 0.3786 0.4877 0.3674 0.102 Uiso 1 1 calc R . .
C16 C 0.2239(5) 0.1273(3) 0.4120(2) 0.0545(16) Uani 1 1 d . . .
C17 C 0.1611(5) 0.1683(3) 0.4402(2) 0.0542(16) Uani 1 1 d . . .
C18 C 0.0830(5) 0.1436(4) 0.4688(3) 0.076(2) Uani 1 1 d . . .
H18 H 0.0430 0.1720 0.4881 0.091 Uiso 1 1 calc R . .
C19 C 0.0687(6) 0.0737(4) 0.4665(3) 0.092(3) Uani 1 1 d . . .
H19 H 0.0165 0.0544 0.4846 0.111 Uiso 1 1 calc R . .
C20 C 0.1302(6) 0.0302(4) 0.4379(3) 0.086(2) Uani 1 1 d . . .
H20 H 0.1184 -0.0168 0.4378 0.103 Uiso 1 1 calc R . .
C21 C 0.2071(5) 0.0570(3) 0.4103(3) 0.0667(19) Uani 1 1 d . . .
H21 H 0.2471 0.0287 0.3909 0.080 Uiso 1 1 calc R . .
C22 C 0.5374(5) 0.0627(3) 0.4234(2) 0.0549(16) Uani 1 1 d . . .
C23 C 0.4908(5) 0.0195(3) 0.3816(2) 0.0560(16) Uani 1 1 d . . .
C24 C 0.4364(5) -0.0681(4) 0.3338(3) 0.0640(18) Uani 1 1 d . . .
C25 C 0.4031(5) -0.0053(4) 0.3103(2) 0.0574(17) Uani 1 1 d . . .
C26 C 0.3446(5) -0.0060(4) 0.2631(3) 0.072(2) Uani 1 1 d . . .
H26 H 0.3227 0.0346 0.2470 0.086 Uiso 1 1 calc R . .
C27 C 0.3199(6) -0.0681(5) 0.2407(3) 0.090(2) Uani 1 1 d . . .
H27 H 0.2810 -0.0693 0.2089 0.107 Uiso 1 1 calc R . .
C28 C 0.3518(7) -0.1296(5) 0.2646(3) 0.094(3) Uani 1 1 d . . .
H28 H 0.3328 -0.1707 0.2485 0.113 Uiso 1 1 calc R . .
C29 C 0.4106(6) -0.1309(4) 0.3115(3) 0.082(2) Uani 1 1 d . . .
H29 H 0.4319 -0.1719 0.3273 0.099 Uiso 1 1 calc R . .
C30 C 0.6202(5) 0.1034(3) 0.4941(3) 0.0581(17) Uani 1 1 d . . .
C31 C 0.6765(5) 0.1157(4) 0.5412(3) 0.0688(19) Uani 1 1 d . . .
H31 H 0.7075 0.0804 0.5610 0.083 Uiso 1 1 calc R . .
C32 C 0.6840(6) 0.1825(4) 0.5572(3) 0.072(2) Uani 1 1 d . . .
H32 H 0.7194 0.1925 0.5890 0.087 Uiso 1 1 calc R . .
C33 C 0.6404(6) 0.2358(4) 0.5274(3) 0.074(2) Uani 1 1 d . . .
H33 H 0.6476 0.2805 0.5396 0.089 Uiso 1 1 calc R . .
C34 C 0.5867(5) 0.2239(3) 0.4799(3) 0.0640(19) Uani 1 1 d . . .
H34 H 0.5592 0.2597 0.4594 0.077 Uiso 1 1 calc R . .
C35 C 0.5756(5) 0.1563(3) 0.4641(2) 0.0513(15) Uani 1 1 d . . .
N1 N 0.5794(4) 0.1687(3) 0.31097(17) 0.0517(13) Uani 1 1 d . . .
N2 N 0.2968(4) 0.1666(3) 0.38948(17) 0.0499(13) Uani 1 1 d . . .
N4 N 0.5957(4) 0.0437(3) 0.46668(19) 0.0587(14) Uani 1 1 d . . .
H4A H 0.6140 0.0028 0.4755 0.070 Uiso 1 1 calc R . .
N5 N 0.4377(4) 0.0486(3) 0.34250(19) 0.0545(13) Uani 1 1 d . . .
N6 N 0.4261(4) 0.2693(3) 0.36324(19) 0.0556(14) Uani 1 1 d . . .
N7 N 0.5242(4) 0.1296(3) 0.41957(18) 0.0535(13) Uani 1 1 d . . .
N8 N 0.1980(4) 0.2347(3) 0.43500(19) 0.0612(15) Uani 1 1 d . . .
H8 H 0.1749 0.2713 0.4486 0.073 Uiso 1 1 calc R . .
N9 N 0.3252(4) 0.3527(3) 0.3915(2) 0.0636(15) Uani 1 1 d . . .
H9 H 0.2756 0.3720 0.4064 0.076 Uiso 1 1 calc R . .
N10 N 0.4926(4) -0.0498(3) 0.3792(2) 0.0664(15) Uani 1 1 d . . .
H10 H 0.5229 -0.0771 0.4017 0.080 Uiso 1 1 calc R . .

loop_
_atom_site_aniso_label
_atom_site_aniso_U_11
_atom_site_aniso_U_22
_atom_site_aniso_U_33
_atom_site_aniso_U_23
_atom_site_aniso_U_13
_atom_site_aniso_U_12
N3 0.040(3) 0.079(4) 0.046(3) -0.002(3) 0.003(2) 0.006(3)
Co1 0.0494(6) 0.0643(6) 0.0453(5) -0.0015(4) 0.0068(4) 0.0023(4)
Cl1 0.0717(12) 0.0675(12) 0.0762(12) -0.0025(9) 0.0042(10) 0.0164(9)
C1 0.040(3) 0.060(4) 0.047(4) 0.000(3) 0.000(3) 0.002(3)
C2 0.048(4) 0.063(4) 0.044(4) -0.011(3) 0.000(3) -0.010(3)
C3 0.050(4) 0.093(5) 0.050(4) -0.006(4) -0.006(3) -0.001(4)
C4 0.055(5) 0.113(6) 0.058(4) -0.007(4) -0.010(4) 0.006(4)
C5 0.040(4) 0.064(4) 0.043(3) -0.010(3) 0.003(3) 0.000(3)
C6 0.048(4) 0.105(6) 0.065(5) -0.008(4) 0.007(4) -0.004(4)
C7 0.038(4) 0.124(7) 0.076(5) -0.010(5) 0.002(4) 0.005(4)
C8 0.049(4) 0.059(4) 0.054(4) 0.011(3) 0.008(3) 0.003(3)
C9 0.058(4) 0.053(4) 0.056(4) -0.001(3) -0.001(3) 0.002(3)
C10 0.064(4) 0.062(4) 0.051(4) 0.000(3) 0.000(4) -0.013(4)
C11 0.068(5) 0.065(5) 0.061(4) 0.002(4) 0.001(4) -0.003(4)
C12 0.073(5) 0.080(5) 0.084(5) 0.001(4) 0.019(4) -0.019(4)
C13 0.093(7) 0.100(7) 0.113(7) 0.021(6) 0.017(6) -0.025(6)
C14 0.099(7) 0.084(6) 0.113(7) 0.016(5) 0.008(6) -0.026(6)
C15 0.090(6) 0.059(5) 0.101(6) 0.009(4) -0.011(5) -0.003(4)
C16 0.046(4) 0.057(4) 0.060(4) 0.010(3) 0.006(3) 0.003(3)
C17 0.051(4) 0.057(4) 0.055(4) 0.003(3) 0.007(3) 0.006(3)
C18 0.066(5) 0.077(5) 0.089(6) 0.007(4) 0.035(4) 0.007(4)
C19 0.076(5) 0.085(6) 0.121(7) 0.023(5) 0.039(5) -0.001(5)
C20 0.076(5) 0.068(5) 0.115(7) 0.011(5) 0.024(5) -0.014(4)
C21 0.065(5) 0.055(4) 0.082(5) 0.007(4) 0.015(4) -0.001(3)
C22 0.053(4) 0.061(5) 0.052(4) -0.004(3) 0.006(3) 0.003(3)
C23 0.058(4) 0.060(5) 0.050(4) -0.007(3) 0.004(3) 0.004(3)
C24 0.071(5) 0.061(5) 0.061(4) -0.013(4) 0.008(4) -0.003(4)
C25 0.054(4) 0.067(5) 0.051(4) -0.003(4) 0.006(3) -0.001(3)
C26 0.073(5) 0.072(5) 0.070(5) -0.017(4) 0.001(4) -0.009(4)
C27 0.092(6) 0.095(7) 0.077(6) -0.017(5) -0.019(5) -0.005(5)
C28 0.100(7) 0.090(7) 0.092(7) -0.034(5) 0.002(6) -0.016(5)
C29 0.090(6) 0.065(5) 0.091(6) -0.017(4) -0.001(5) 0.000(4)
C30 0.057(4) 0.061(4) 0.056(4) -0.007(4) 0.003(3) 0.009(3)
C31 0.067(5) 0.076(5) 0.062(5) 0.007(4) -0.002(4) 0.008(4)
C32 0.072(5) 0.091(6) 0.052(4) -0.008(4) -0.010(4) 0.003(4)
C33 0.079(5) 0.076(5) 0.067(5) -0.015(4) -0.006(4) 0.008(4)
C34 0.073(5) 0.061(5) 0.059(4) -0.005(4) 0.011(4) 0.004(4)
C35 0.054(4) 0.057(4) 0.043(4) -0.006(3) 0.003(3) 0.003(3)
N1 0.042(3) 0.077(4) 0.036(3) -0.001(3) -0.003(2) -0.003(3)
N2 0.051(3) 0.055(3) 0.045(3) 0.001(3) 0.010(2) 0.002(3)
N4 0.065(4) 0.053(3) 0.056(3) 0.000(3) -0.009(3) 0.012(3)
N5 0.054(3) 0.059(3) 0.051(3) -0.008(3) 0.004(3) -0.001(3)
N6 0.051(3) 0.060(4) 0.057(3) 0.004(3) 0.008(3) 0.001(3)
N7 0.055(3) 0.056(3) 0.050(3) -0.002(3) 0.010(3) 0.005(3)
N8 0.060(3) 0.067(4) 0.059(3) 0.000(3) 0.012(3) 0.009(3)
N9 0.061(4) 0.058(4) 0.073(4) -0.003(3) 0.013(3) 0.005(3)
N10 0.082(4) 0.050(4) 0.066(4) -0.003(3) -0.004(3) 0.006(3)

loop_
_atom_type_symbol
_atom_type_description
_atom_type_scat_dispersion_real
_atom_type_scat_dispersion_imag
_atom_type_scat_source
C C 0.0033 0.0016 'International Tables Vol C Tables 4.2.6.8 and 6.1.1.4'
H H 0.0000 0.0000 'International Tables Vol C Tables 4.2.6.8 and 6.1.1.4'
N N 0.0061 0.0033 'International Tables Vol C Tables 4.2.6.8 and 6.1.1.4'
Cl Cl 0.1484 0.1585 'International Tables Vol C Tables 4.2.6.8 and 6.1.1.4'
Co Co 0.3494 0.9721 'International Tables Vol C Tables 4.2.6.8 and 6.1.1.4'

loop_
_geom_angle_atom_site_label_1
_geom_angle_atom_site_label_2
_geom_angle_atom_site_label_3
_geom_angle
_geom_angle_site_symmetry_1
_geom_angle_site_symmetry_3
_geom_angle_publ_flag
C1 N3 C5 101.8(5) . . ?
C1 N3 Co1 107.8(4) . 2_655 ?
C5 N3 Co1 148.4(4) . 2_655 ?
N3 Co1 N1 82.42(18) 2_655 . ?
N3 Co1 N7 168.00(19) 2_655 . ?
N1 Co1 N7 90.39(18) . . ?
N3 Co1 N6 90.8(2) 2_655 . ?
N1 Co1 N6 94.21(19) . . ?
N7 Co1 N6 99.3(2) . . ?
N3 Co1 N2 98.47(18) 2_655 . ?
N1 Co1 N2 171.94(19) . . ?
N7 Co1 N2 90.00(18) . . ?
N6 Co1 N2 77.79(18) . . ?
N3 Co1 N5 93.0(2) 2_655 . ?
N1 Co1 N5 92.20(18) . . ?
N7 Co1 N5 77.6(2) . . ?
N6 Co1 N5 172.90(18) . . ?
N2 Co1 N5 95.74(18) . . ?
N1 C1 N3 118.2(5) . . ?
N1 C1 C1 121.3(6) . 2_655 ?
N3 C1 C1 120.3(7) . 2_655 ?
N1 C2 C3 130.9(5) . . ?
N1 C2 C5 108.4(5) . . ?
C3 C2 C5 120.7(6) . . ?
C4 C3 C2 118.4(6) . . ?
C4 C3 H3 120.8 . . ?
C2 C3 H3 120.8 . . ?
C3 C4 C7 121.5(7) . . ?
C3 C4 H4 119.2 . . ?
C7 C4 H4 119.2 . . ?
C6 C5 N3 130.3(5) . . ?
C6 C5 C2 120.8(6) . . ?
N3 C5 C2 108.8(5) . . ?
C5 C6 C7 117.6(6) . . ?
C5 C6 H6 121.2 . . ?
C7 C6 H6 121.2 . . ?
C6 C7 C4 120.9(6) . . ?
C6 C7 H7 119.5 . . ?
C4 C7 H7 119.5 . . ?
N2 C8 N8 113.7(5) . . ?
N2 C8 C9 118.7(5) . . ?
N8 C8 C9 127.6(6) . . ?
N6 C9 N9 113.7(5) . . ?
N6 C9 C8 119.4(6) . . ?
N9 C9 C8 127.0(6) . . ?
N6 C10 C12 129.5(6) . . ?
N6 C10 C11 110.0(6) . . ?
C12 C10 C11 120.5(6) . . ?
C15 C11 C10 123.0(7) . . ?
C15 C11 N9 131.8(7) . . ?
C10 C11 N9 105.0(6) . . ?
C13 C12 C10 115.4(7) . . ?
C13 C12 H12 122.3 . . ?
C10 C12 H12 122.3 . . ?
C12 C13 C14 123.5(8) . . ?
C12 C13 H13 118.2 . . ?
C14 C13 H13 118.2 . . ?
C15 C14 C13 121.0(8) . . ?
C15 C14 H14 119.5 . . ?
C13 C14 H14 119.5 . . ?
C11 C15 C14 116.4(8) . . ?
C11 C15 H15 121.8 . . ?
C14 C15 H15 121.8 . . ?
N2 C16 C17 110.4(6) . . ?
N2 C16 C21 130.2(6) . . ?
C17 C16 C21 119.4(6) . . ?
C18 C17 C16 124.1(6) . . ?
C18 C17 N8 130.3(6) . . ?
C16 C17 N8 105.5(5) . . ?
C19 C18 C17 115.0(6) . . ?
C19 C18 H18 122.5 . . ?
C17 C18 H18 122.5 . . ?
C18 C19 C20 122.7(7) . . ?
C18 C19 H19 118.6 . . ?
C20 C19 H19 118.6 . . ?
C21 C20 C19 120.3(7) . . ?
C21 C20 H20 119.9 . . ?
C19 C20 H20 119.9 . . ?
C20 C21 C16 118.5(6) . . ?
C20 C21 H21 120.8 . . ?
C16 C21 H21 120.8 . . ?
N7 C22 N4 113.2(6) . . ?
N7 C22 C23 118.2(6) . . ?
N4 C22 C23 128.7(6) . . ?
N5 C23 N10 114.1(6) . . ?
N5 C23 C22 118.8(6) . . ?
N10 C23 C22 127.0(6) . . ?
N10 C24 C29 132.7(7) . . ?
N10 C24 C25 105.2(6) . . ?
C29 C24 C25 122.0(7) . . ?
C26 C25 N5 131.3(7) . . ?
C26 C25 C24 119.7(7) . . ?
N5 C25 C24 109.0(6) . . ?
C27 C26 C25 118.3(8) . . ?
C27 C26 H26 120.8 . . ?
C25 C26 H26 120.8 . . ?
C26 C27 C28 121.5(8) . . ?
C26 C27 H27 119.3 . . ?
C28 C27 H27 119.3 . . ?
C29 C28 C27 121.8(8) . . ?
C29 C28 H28 119.1 . . ?
C27 C28 H28 119.1 . . ?
C28 C29 C24 116.7(8) . . ?
C28 C29 H29 121.7 . . ?
C24 C29 H29 121.7 . . ?
N4 C30 C35 105.7(6) . . ?
N4 C30 C31 132.6(6) . . ?
C35 C30 C31 121.7(6) . . ?
C32 C31 C30 116.7(7) . . ?
C32 C31 H31 121.6 . . ?
C30 C31 H31 121.6 . . ?
C31 C32 C33 122.0(7) . . ?
C31 C32 H32 119.0 . . ?
C33 C32 H32 119.0 . . ?
C34 C33 C32 121.4(7) . . ?
C34 C33 H33 119.3 . . ?
C32 C33 H33 119.3 . . ?
C33 C34 C35 117.1(6) . . ?
C33 C34 H34 121.5 . . ?
C35 C34 H34 121.5 . . ?
N7 C35 C34 129.4(6) . . ?
N7 C35 C30 109.6(6) . . ?
C34 C35 C30 121.0(6) . . ?
C1 N1 C2 102.7(5) . . ?
C1 N1 Co1 107.5(4) . . ?
C2 N1 Co1 149.3(4) . . ?
C8 N2 C16 104.4(5) . . ?
C8 N2 Co1 112.1(4) . . ?
C16 N2 Co1 142.8(4) . . ?
C22 N4 C30 106.5(5) . . ?
C22 N4 H4A 126.8 . . ?
C30 N4 H4A 126.8 . . ?
C23 N5 C25 104.9(5) . . ?
C23 N5 Co1 112.3(4) . . ?
C25 N5 Co1 142.8(5) . . ?
C9 N6 C10 104.8(5) . . ?
C9 N6 Co1 111.6(4) . . ?
C10 N6 Co1 142.5(4) . . ?
C22 N7 C35 105.0(5) . . ?
C22 N7 Co1 113.1(4) . . ?
C35 N7 Co1 141.9(4) . . ?
C8 N8 C17 105.9(5) . . ?
C8 N8 H8 127.0 . . ?
C17 N8 H8 127.0 . . ?
C9 N9 C11 106.5(5) . . ?
C9 N9 H9 126.7 . . ?
C11 N9 H9 126.7 . . ?
C23 N10 C24 106.7(6) . . ?
C23 N10 H10 126.6 . . ?
C24 N10 H10 126.6 . . ?

loop_
_geom_bond_atom_site_label_1
_geom_bond_atom_site_label_2
_geom_bond_distance
_geom_bond_site_symmetry_2
_geom_bond_publ_flag
N3 C1 1.348(7) . ?
N3 C5 1.385(7) . ?
N3 Co1 2.129(5) 2_655 ?
Co1 N3 2.129(5) 2_655 ?
Co1 N1 2.150(5) . ?
Co1 N7 2.151(5) . ?
Co1 N6 2.174(5) . ?
Co1 N2 2.175(4) . ?
Co1 N5 2.183(5) . ?
C1 N1 1.327(7) . ?
C1 C1 1.447(11) 2_655 ?
C2 N1 1.383(7) . ?
C2 C3 1.390(8) . ?
C2 C5 1.412(7) . ?
C3 C4 1.354(9) . ?
C3 H3 0.9300 . ?
C4 C7 1.401(9) . ?
C4 H4 0.9300 . ?
C5 C6 1.378(8) . ?
C6 C7 1.397(9) . ?
C6 H6 0.9300 . ?
C7 H7 0.9300 . ?
C8 N2 1.321(7) . ?
C8 N8 1.357(7) . ?
C8 C9 1.442(8) . ?
C9 N6 1.324(7) . ?
C9 N9 1.357(7) . ?
C10 N6 1.395(7) . ?
C10 C12 1.395(9) . ?
C10 C11 1.404(9) . ?
C11 C15 1.370(9) . ?
C11 N9 1.405(8) . ?
C12 C13 1.375(10) . ?
C12 H12 0.9300 . ?
C13 C14 1.394(11) . ?
C13 H13 0.9300 . ?
C14 C15 1.372(10) . ?
C14 H14 0.9300 . ?
C15 H15 0.9300 . ?
C16 N2 1.379(7) . ?
C16 C17 1.388(8) . ?
C16 C21 1.390(9) . ?
C17 C18 1.385(8) . ?
C17 N8 1.390(8) . ?
C18 C19 1.377(9) . ?
C18 H18 0.9300 . ?
C19 C20 1.411(10) . ?
C19 H19 0.9300 . ?
C20 C21 1.372(8) . ?
C20 H20 0.9300 . ?
C21 H21 0.9300 . ?
C22 N7 1.322(7) . ?
C22 N4 1.349(7) . ?
C22 C23 1.462(8) . ?
C23 N5 1.306(7) . ?
C23 N10 1.355(8) . ?
C24 N10 1.376(8) . ?
C24 C29 1.385(9) . ?
C24 C25 1.419(9) . ?
C25 C26 1.383(9) . ?
C25 N5 1.393(8) . ?
C26 C27 1.370(10) . ?
C26 H26 0.9300 . ?
C27 C28 1.398(11) . ?
C27 H27 0.9300 . ?
C28 C29 1.377(11) . ?
C28 H28 0.9300 . ?
C29 H29 0.9300 . ?
C30 N4 1.387(8) . ?
C30 C35 1.389(8) . ?
C30 C31 1.390(9) . ?
C31 C32 1.369(9) . ?
C31 H31 0.9300 . ?
C32 C33 1.388(9) . ?
C32 H32 0.9300 . ?
C33 C34 1.380(9) . ?
C33 H33 0.9300 . ?
C34 C35 1.387(8) . ?
C34 H34 0.9300 . ?
C35 N7 1.383(7) . ?
N4 H4A 0.8600 . ?
N8 H8 0.8600 . ?
N9 H9 0.8600 . ?
N10 H10 0.8600 . ?

loop_
_geom_hbond_atom_site_label_D
_geom_hbond_atom_site_label_H
_geom_hbond_atom_site_label_A
_geom_hbond_distance_DH
_geom_hbond_distance_HA
_geom_hbond_distance_DA
_geom_hbond_angle_DHA
_geom_hbond_site_symmetry_A
N4 H4A Cl1 0.86 2.36 3.170(5) 157.4 3_545
N8 H8 Cl1 0.86 2.29 3.123(6) 161.6 .
N9 H9 Cl1 0.86 2.38 3.196(5) 157.8 .
N10 H10 Cl1 0.86 2.29 3.108(6) 158.7 3_545

loop_
_geom_torsion_atom_site_label_1
_geom_torsion_atom_site_label_2
_geom_torsion_atom_site_label_3
_geom_torsion_atom_site_label_4
_geom_torsion
_geom_torsion_site_symmetry_1
_geom_torsion_site_symmetry_2
_geom_torsion_site_symmetry_3
_geom_torsion_site_symmetry_4
_geom_torsion_publ_flag
C5 N3 C1 N1 0.3(7) . . . . ?
Co1 N3 C1 N1 169.1(4) 2_655 . . . ?
C5 N3 C1 C1 -176.5(3) . . . 2_655 ?
Co1 N3 C1 C1 -7.7(4) 2_655 . . 2_655 ?
N1 C2 C3 C4 178.1(7) . . . . ?
C5 C2 C3 C4 -0.8(10) . . . . ?
C2 C3 C4 C7 2.0(11) . . . . ?
C1 N3 C5 C6 179.0(7) . . . . ?
Co1 N3 C5 C6 19.7(13) 2_655 . . . ?
C1 N3 C5 C2 -0.3(6) . . . . ?
Co1 N3 C5 C2 -159.6(6) 2_655 . . . ?
N1 C2 C5 C6 -179.2(6) . . . . ?
C3 C2 C5 C6 -0.1(10) . . . . ?
N1 C2 C5 N3 0.2(7) . . . . ?
C3 C2 C5 N3 179.2(6) . . . . ?
N3 C5 C6 C7 -179.3(7) . . . . ?
C2 C5 C6 C7 -0.1(10) . . . . ?
C5 C6 C7 C4 1.3(11) . . . . ?
C3 C4 C7 C6 -2.3(12) . . . . ?
N2 C8 C9 N6 -8.6(9) . . . . ?
N8 C8 C9 N6 170.1(6) . . . . ?
N2 C8 C9 N9 169.5(6) . . . . ?
N8 C8 C9 N9 -11.9(11) . . . . ?
N6 C10 C11 C15 -176.1(7) . . . . ?
C12 C10 C11 C15 3.9(11) . . . . ?
N6 C10 C11 N9 -0.4(8) . . . . ?
C12 C10 C11 N9 179.6(6) . . . . ?
N6 C10 C12 C13 177.9(7) . . . . ?
C11 C10 C12 C13 -2.1(11) . . . . ?
C10 C12 C13 C14 -1.1(13) . . . . ?
C12 C13 C14 C15 2.8(15) . . . . ?
C10 C11 C15 C14 -2.2(12) . . . . ?
N9 C11 C15 C14 -176.5(8) . . . . ?
C13 C14 C15 C11 -1.0(13) . . . . ?
N2 C16 C17 C18 -177.6(6) . . . . ?
C21 C16 C17 C18 1.9(11) . . . . ?
N2 C16 C17 N8 -0.5(7) . . . . ?
C21 C16 C17 N8 179.1(6) . . . . ?
C16 C17 C18 C19 -1.5(11) . . . . ?
N8 C17 C18 C19 -178.0(7) . . . . ?
C17 C18 C19 C20 0.9(13) . . . . ?
C18 C19 C20 C21 -0.8(13) . . . . ?
C19 C20 C21 C16 1.0(12) . . . . ?
N2 C16 C21 C20 177.9(7) . . . . ?
C17 C16 C21 C20 -1.6(10) . . . . ?
N7 C22 C23 N5 -0.4(8) . . . . ?
N4 C22 C23 N5 -179.2(6) . . . . ?
N7 C22 C23 N10 -177.6(5) . . . . ?
N4 C22 C23 N10 3.6(10) . . . . ?
N10 C24 C25 C26 179.5(6) . . . . ?
C29 C24 C25 C26 -1.2(10) . . . . ?
N10 C24 C25 N5 -1.4(7) . . . . ?
C29 C24 C25 N5 177.9(6) . . . . ?
N5 C25 C26 C27 -178.3(6) . . . . ?
C24 C25 C26 C27 0.5(10) . . . . ?
C25 C26 C27 C28 0.4(11) . . . . ?
C26 C27 C28 C29 -0.8(13) . . . . ?
C27 C28 C29 C24 0.2(12) . . . . ?
N10 C24 C29 C28 179.9(7) . . . . ?
C25 C24 C29 C28 0.8(11) . . . . ?
N4 C30 C31 C32 -179.1(6) . . . . ?
C35 C30 C31 C32 1.3(10) . . . . ?
C30 C31 C32 C33 -1.8(10) . . . . ?
C31 C32 C33 C34 0.2(11) . . . . ?
C32 C33 C34 C35 1.9(10) . . . . ?
C33 C34 C35 N7 178.4(6) . . . . ?
C33 C34 C35 C30 -2.4(9) . . . . ?
N4 C30 C35 N7 0.5(7) . . . . ?
C31 C30 C35 N7 -179.8(6) . . . . ?
N4 C30 C35 C34 -178.9(5) . . . . ?
C31 C30 C35 C34 0.8(9) . . . . ?
N3 C1 N1 C2 -0.2(7) . . . . ?
C1 C1 N1 C2 176.6(3) 2_655 . . . ?
N3 C1 N1 Co1 -175.1(4) . . . . ?
C1 C1 N1 Co1 1.7(4) 2_655 . . . ?
C3 C2 N1 C1 -178.9(7) . . . . ?
C5 C2 N1 C1 0.0(7) . . . . ?
C3 C2 N1 Co1 -8.5(13) . . . . ?
C5 C2 N1 Co1 170.5(6) . . . . ?
N3 Co1 N1 C1 -4.4(4) 2_655 . . . ?
N7 Co1 N1 C1 166.0(4) . . . . ?
N6 Co1 N1 C1 -94.6(4) . . . . ?
N2 Co1 N1 C1 -101.3(13) . . . . ?
N5 Co1 N1 C1 88.4(4) . . . . ?
N3 Co1 N1 C2 -174.6(8) 2_655 . . . ?
N7 Co1 N1 C2 -4.2(8) . . . . ?
N6 Co1 N1 C2 95.2(8) . . . . ?
N2 Co1 N1 C2 88.5(16) . . . . ?
N5 Co1 N1 C2 -81.8(8) . . . . ?
N8 C8 N2 C16 0.7(7) . . . . ?
C9 C8 N2 C16 179.5(6) . . . . ?
N8 C8 N2 Co1 -172.4(4) . . . . ?
C9 C8 N2 Co1 6.5(7) . . . . ?
C17 C16 N2 C8 -0.1(7) . . . . ?
C21 C16 N2 C8 -179.6(7) . . . . ?
C17 C16 N2 Co1 169.2(5) . . . . ?
C21 C16 N2 Co1 -10.3(12) . . . . ?
N3 Co1 N2 C8 -91.7(4) 2_655 . . . ?
N1 Co1 N2 C8 4.1(15) . . . . ?
N7 Co1 N2 C8 96.9(4) . . . . ?
N6 Co1 N2 C8 -2.7(4) . . . . ?
N5 Co1 N2 C8 174.4(4) . . . . ?
N3 Co1 N2 C16 99.6(7) 2_655 . . . ?
N1 Co1 N2 C16 -164.7(11) . . . . ?
N7 Co1 N2 C16 -71.9(7) . . . . ?
N6 Co1 N2 C16 -171.4(7) . . . . ?
N5 Co1 N2 C16 5.6(7) . . . . ?
N7 C22 N4 C30 1.7(7) . . . . ?
C23 C22 N4 C30 -179.4(6) . . . . ?
C35 C30 N4 C22 -1.3(6) . . . . ?
C31 C30 N4 C22 179.1(7) . . . . ?
N10 C23 N5 C25 -1.7(7) . . . . ?
C22 C23 N5 C25 -179.3(5) . . . . ?
N10 C23 N5 Co1 179.8(4) . . . . ?
C22 C23 N5 Co1 2.3(7) . . . . ?
C26 C25 N5 C23 -179.1(7) . . . . ?
C24 C25 N5 C23 1.9(6) . . . . ?
C26 C25 N5 Co1 -1.6(11) . . . . ?
C24 C25 N5 Co1 179.5(5) . . . . ?
N3 Co1 N5 C23 170.0(4) 2_655 . . . ?
N1 Co1 N5 C23 87.5(4) . . . . ?
N7 Co1 N5 C23 -2.4(4) . . . . ?
N6 Co1 N5 C23 -67.1(18) . . . . ?
N2 Co1 N5 C23 -91.1(4) . . . . ?
N3 Co1 N5 C25 -7.4(6) 2_655 . . . ?
N1 Co1 N5 C25 -89.9(6) . . . . ?
N7 Co1 N5 C25 -179.8(6) . . . . ?
N6 Co1 N5 C25 115.5(16) . . . . ?
N2 Co1 N5 C25 91.4(6) . . . . ?
N9 C9 N6 C10 -1.8(7) . . . . ?
C8 C9 N6 C10 176.5(6) . . . . ?
N9 C9 N6 Co1 -172.7(4) . . . . ?
C8 C9 N6 Co1 5.6(7) . . . . ?
C12 C10 N6 C9 -178.7(7) . . . . ?
C11 C10 N6 C9 1.3(7) . . . . ?
C12 C10 N6 Co1 -12.6(12) . . . . ?
C11 C10 N6 Co1 167.4(5) . . . . ?
N3 Co1 N6 C9 96.9(4) 2_655 . . . ?
N1 Co1 N6 C9 179.3(4) . . . . ?
N7 Co1 N6 C9 -89.6(4) . . . . ?
N2 Co1 N6 C9 -1.6(4) . . . . ?
N5 Co1 N6 C9 -26.1(19) . . . . ?
N3 Co1 N6 C10 -68.6(7) 2_655 . . . ?
N1 Co1 N6 C10 13.9(7) . . . . ?
N7 Co1 N6 C10 104.9(7) . . . . ?
N2 Co1 N6 C10 -167.1(7) . . . . ?
N5 Co1 N6 C10 168.4(14) . . . . ?
N4 C22 N7 C35 -1.4(7) . . . . ?
C23 C22 N7 C35 179.6(5) . . . . ?
N4 C22 N7 Co1 177.2(4) . . . . ?
C23 C22 N7 Co1 -1.8(7) . . . . ?
C34 C35 N7 C22 179.8(6) . . . . ?
C30 C35 N7 C22 0.5(7) . . . . ?
C34 C35 N7 Co1 1.9(11) . . . . ?
C30 C35 N7 Co1 -177.4(4) . . . . ?
N3 Co1 N7 C22 -37.0(11) 2_655 . . . ?
N1 Co1 N7 C22 -90.0(4) . . . . ?
N6 Co1 N7 C22 175.7(4) . . . . ?
N2 Co1 N7 C22 98.1(4) . . . . ?
N5 Co1 N7 C22 2.2(4) . . . . ?
N3 Co1 N7 C35 140.8(8) 2_655 . . . ?
N1 Co1 N7 C35 87.8(6) . . . . ?
N6 Co1 N7 C35 -6.5(6) . . . . ?
N2 Co1 N7 C35 -84.1(6) . . . . ?
N5 Co1 N7 C35 180.0(6) . . . . ?
N2 C8 N8 C17 -1.0(7) . . . . ?
C9 C8 N8 C17 -179.7(6) . . . . ?
C18 C17 N8 C8 177.8(7) . . . . ?
C16 C17 N8 C8 0.8(7) . . . . ?
N6 C9 N9 C11 1.5(8) . . . . ?
C8 C9 N9 C11 -176.6(6) . . . . ?
C15 C11 N9 C9 174.5(8) . . . . ?
C10 C11 N9 C9 -0.6(7) . . . . ?
N5 C23 N10 C24 0.9(7) . . . . ?
C22 C23 N10 C24 178.2(6) . . . . ?
C29 C24 N10 C23 -178.8(7) . . . . ?
C25 C24 N10 C23 0.4(7) . . . . ?
